data_7109828
loop_
_publ_author_name
'Haeri Lee'
'Tae Hwan Noh'
'Ok-Sang Jung'

_publ_section_title
;
 Reversible supra-channel effects: 3D kagome structure and catalysis via a
 molecular array of 1D coordination polymers
;
_journal_name_full Chem.Commun.
_journal_page_first 9182
_journal_paper_doi 10.1039/c3cc45587d
_journal_volume 49
_journal_year 2013
_chemical_formula_sum 'C161 H142 Cl28 Cu3 N12 O54'
_chemical_formula_weight 4292.09
_chemical_name_systematic
;
?
;
_space_group_IT_number 165
_symmetry_cell_setting trigonal
_symmetry_space_group_name_Hall '-P 3 2"c'
_symmetry_space_group_name_H-M 'P -3 c 1'
_atom_sites_solution_hydrogens geom
_atom_sites_solution_primary direct
_atom_sites_solution_secondary difmap
_audit_creation_method SHELXL-97
_cell_angle_alpha 90.00
_cell_angle_beta 90.00
_cell_angle_gamma 120.00
_cell_formula_units_Z 2
_cell_length_a 22.6009(4)
_cell_length_b 22.6009(4)
_cell_length_c 22.3136(6)
_cell_measurement_reflns_used 1458
_cell_measurement_temperature 173(2)
_cell_measurement_theta_max 16.86
_cell_measurement_theta_min 2.75
_cell_volume 9870.8(4)
_computing_cell_refinement 'Bruker SAINT'
_computing_data_collection 'Bruker APEX2'
_computing_data_reduction 'Bruker SAINT'
_computing_molecular_graphics 'Bruker SHELXTL'
_computing_publication_material 'Bruker SHELXTL'
_computing_structure_refinement 'SHELXL-97 (Sheldrick, 1997)'
_computing_structure_solution 'SHELXS-97 (Sheldrick, 1990)'
_diffrn_ambient_temperature 173(2)
_diffrn_measured_fraction_theta_full 0.999
_diffrn_measured_fraction_theta_max 0.999
_diffrn_measurement_device_type 'Bruker Breeze CCD'
_diffrn_measurement_method '\f and \w scans'
_diffrn_radiation_monochromator graphite
_diffrn_radiation_source 'fine-focus sealed tube'
_diffrn_radiation_type MoK\a
_diffrn_radiation_wavelength 0.71073
_diffrn_reflns_av_R_equivalents 0.1777
_diffrn_reflns_av_sigmaI/netI 0.1267
_diffrn_reflns_limit_h_max 26
_diffrn_reflns_limit_h_min -27
_diffrn_reflns_limit_k_max 27
_diffrn_reflns_limit_k_min -26
_diffrn_reflns_limit_l_max 27
_diffrn_reflns_limit_l_min -18
_diffrn_reflns_number 49309
_diffrn_reflns_theta_full 26.00
_diffrn_reflns_theta_max 26.00
_diffrn_reflns_theta_min 1.80
_diffrn_standards_number 0
_exptl_absorpt_coefficient_mu 0.779
_exptl_absorpt_correction_T_max 0.8473
_exptl_absorpt_correction_T_min 0.7561
_exptl_absorpt_correction_type multi-scan
_exptl_absorpt_process_details sadabs
_exptl_crystal_colour purple
_exptl_crystal_density_diffrn 1.444
_exptl_crystal_density_method 'not measured'
_exptl_crystal_description BLOCK
_exptl_crystal_F_000 4374
_exptl_crystal_size_max 0.38
_exptl_crystal_size_mid 0.24
_exptl_crystal_size_min 0.22
_refine_diff_density_max 1.140
_refine_diff_density_min -0.756
_refine_diff_density_rms 0.120
_refine_ls_extinction_method none
_refine_ls_goodness_of_fit_ref 1.021
_refine_ls_hydrogen_treatment constr
_refine_ls_matrix_type full
_refine_ls_number_parameters 413
_refine_ls_number_reflns 6472
_refine_ls_number_restraints 21
_refine_ls_restrained_S_all 4.271
_refine_ls_R_factor_all 0.2036
_refine_ls_R_factor_gt 0.0917
_refine_ls_shift/su_max 0.000
_refine_ls_shift/su_mean 0.000
_refine_ls_structure_factor_coef Fsqd
_refine_ls_weighting_details 'calc w=1/[\s^2^(Fo^2^)+(0.1677P)^2^+0.0000P] where P=(Fo^2^+2Fc^2^)/3'
_refine_ls_weighting_scheme calc
_refine_ls_wR_factor_gt 0.2457
_refine_ls_wR_factor_ref 0.3174
_reflns_number_gt 2794
_reflns_number_total 6472
_reflns_threshold_expression >2sigma(I)
_cod_data_source_file c3cc45587d.txt
_cod_data_source_block aa
_cod_original_sg_symbol_H-M P-3c1
_cod_database_code 7109828

loop_
_symmetry_equiv_pos_as_xyz
'x, y, z'
'-y, x-y, z'
'-x+y, -x, z'
'y, x, -z+1/2'
'x-y, -y, -z+1/2'
'-x, -x+y, -z+1/2'
'-x, -y, -z'
'y, -x+y, -z'
'x-y, x, -z'
'-y, -x, z-1/2'
'-x+y, y, z-1/2'
'x, x-y, z-1/2'

loop_
_atom_site_label
_atom_site_type_symbol
_atom_site_fract_x
_atom_site_fract_y
_atom_site_fract_z
_atom_site_U_iso_or_equiv
_atom_site_adp_type
_atom_site_occupancy
_atom_site_symmetry_multiplicity
_atom_site_calc_flag
_atom_site_refinement_flags
_atom_site_disorder_assembly
_atom_site_disorder_group
Cu1 Cu 0.5051(2) 0.0000 0.2500 0.0373(16) Uani 1 2 d S . .
Cl1 Cl 0.4138(8) 0.2019(6) 0.7176(5) 0.094(4) Uani 1 1 d . . .
Cl2 Cl 0.6667 0.3333 0.0978(12) 0.098(7) Uani 1 3 d S . .
Cl3 Cl 0.617(3) 0.302(3) 0.217(3) 0.17(3) Uani 0.33 1 d P . .
Cl4 Cl 0.6429(10) 0.1108(8) -0.0401(7) 0.145(7) Uani 1 1 d . . .
Cl5 Cl 0.5736(7) 0.0007(5) 0.0425(5) 0.091(4) Uani 1 1 d . . .
Cl6 Cl 0.796(4) 0.891(3) 0.296(4) 0.31(4) Uani 0.50 1 d PD . .
Cl7 Cl 0.882(3) 1.032(3) 0.313(6) 0.52(11) Uani 0.50 1 d PD . .
O1 O 0.7187(12) 0.2440(11) 0.4301(11) 0.056(6) Uani 1 1 d . . .
O2 O 0.7084(10) 0.1422(10) 0.4079(9) 0.041(5) Uani 1 1 d . . .
O3 O 0.6790(12) 0.0545(12) 0.5751(10) 0.056(6) Uani 1 1 d . . .
O4 O 0.7020(11) 0.1528(11) 0.5301(10) 0.049(6) Uani 1 1 d . . .
O5 O 0.6111(13) 0.0000 0.2500 0.046(8) Uani 1 2 d S . .
O6 O 0.3904(14) 0.0000 0.2500 0.051(8) Uani 1 2 d S . .
O7 O 0.417(2) 0.2597(16) 0.7004(19) 0.149(17) Uani 1 1 d D A .
O8 O 0.3954(18) 0.1506(15) 0.6769(15) 0.103(11) Uani 1 1 d . A .
O9 O 0.437(4) 0.195(2) 0.770(2) 0.24(4) Uani 1 1 d . A .
O10 O 0.331(5) 0.163(5) 0.743(5) 0.17(4) Uani 0.50 1 d PU A 1
O10' O 0.497(4) 0.245(6) 0.702(5) 0.22(5) Uani 0.50 1 d PDU A 2
N1 N 0.5447(12) 0.0875(12) 0.2975(11) 0.038(6) Uani 1 1 d . . .
N2 N 0.5269(13) 0.0575(12) 0.6752(11) 0.040(6) Uani 1 1 d . . .
C1 C 0.5202(17) 0.1310(16) 0.2917(15) 0.048(8) Uani 1 1 d . . .
H1 H 0.4831 0.1191 0.2651 0.058 Uiso 1 1 calc R . .
C2 C 0.5468(18) 0.1918(18) 0.3226(16) 0.056(10) Uani 1 1 d . . .
H2 H 0.5278 0.2207 0.3178 0.068 Uiso 1 1 calc R . .
C3 C 0.6005(16) 0.2098(17) 0.3602(16) 0.051(9) Uani 1 1 d . . .
H3 H 0.6188 0.2512 0.3824 0.061 Uiso 1 1 calc R . .
C4 C 0.6286(15) 0.1678(15) 0.3662(14) 0.041(8) Uani 1 1 d . . .
C5 C 0.5986(15) 0.1064(15) 0.3352(13) 0.039(7) Uani 1 1 d . . .
H5 H 0.6163 0.0764 0.3405 0.047 Uiso 1 1 calc R . .
C6 C 0.6896(16) 0.1907(16) 0.4050(14) 0.040(8) Uani 1 1 d . . .
C7 C 0.7651(16) 0.1561(15) 0.4424(14) 0.039(7) Uani 1 1 d . . .
C8 C 0.8218(16) 0.1636(15) 0.4159(16) 0.046(8) Uani 1 1 d . . .
H8 H 0.8243 0.1629 0.3734 0.055 Uiso 1 1 calc R . .
C9 C 0.8780(16) 0.1724(16) 0.4509(18) 0.050(9) Uani 1 1 d . . .
C10 C 0.9385(18) 0.1793(19) 0.425(2) 0.073(12) Uani 1 1 d . . .
H10 H 0.9413 0.1771 0.3824 0.087 Uiso 1 1 calc R . .
C11 C 0.992(2) 0.189(2) 0.458(3) 0.097(16) Uani 1 1 d . . .
H11 H 1.0316 0.1926 0.4403 0.117 Uiso 1 1 calc R . .
C12 C 0.988(2) 0.193(2) 0.522(3) 0.105(19) Uani 1 1 d . . .
H12 H 1.0259 0.2018 0.5454 0.126 Uiso 1 1 calc R . .
C13 C 0.930(2) 0.1860(19) 0.550(2) 0.076(13) Uani 1 1 d . . .
H13 H 0.9279 0.1872 0.5925 0.091 Uiso 1 1 calc R . .
C14 C 0.8749(17) 0.1766(17) 0.5136(18) 0.054(9) Uani 1 1 d . . .
C15 C 0.8150(18) 0.1695(16) 0.5403(17) 0.056(10) Uani 1 1 d . . .
H15 H 0.8123 0.1722 0.5826 0.067 Uiso 1 1 calc R . .
C16 C 0.7611(16) 0.1586(15) 0.5054(15) 0.043(8) Uani 1 1 d . . .
C17 C 0.6662(17) 0.0994(18) 0.5674(15) 0.049(9) Uani 1 1 d . . .
C18 C 0.5751(16) 0.0567(16) 0.6411(13) 0.041(8) Uani 1 1 d . . .
H18 H 0.5856 0.0214 0.6478 0.049 Uiso 1 1 calc R . .
C19 C 0.6096(16) 0.1028(16) 0.5979(15) 0.044(8) Uani 1 1 d . . .
C20 C 0.5945(17) 0.1540(17) 0.5865(16) 0.053(9) Uani 1 1 d . . .
H20 H 0.6190 0.1880 0.5571 0.063 Uiso 1 1 calc R . .
C21 C 0.5417(18) 0.1540(16) 0.6201(16) 0.054(9) Uani 1 1 d . . .
H21 H 0.5278 0.1866 0.6124 0.064 Uiso 1 1 calc R . .
C22 C 0.5111(17) 0.1061(16) 0.6640(15) 0.049(8) Uani 1 1 d . . .
H22 H 0.4769 0.1073 0.6878 0.059 Uiso 1 1 calc R . .
C23 C 0.664(2) 0.0000 0.2500 0.043(11) Uani 1 2 d S . .
C24 C 0.6922(19) -0.0141(19) 0.1963(18) 0.066(11) Uani 1 1 d . . .
H24A H 0.6614 -0.0228 0.1624 0.079 Uiso 1 1 calc R . .
H24B H 0.6969 -0.0544 0.2033 0.079 Uiso 1 1 calc R . .
H24C H 0.7371 0.0253 0.1874 0.079 Uiso 1 1 calc R . .
C25 C 0.336(3) 0.0000 0.2500 0.062(14) Uani 1 2 d S . .
C26 C 0.313(2) 0.024(2) 0.303(2) 0.090(15) Uani 1 1 d . . .
H26A H 0.3473 0.0383 0.3347 0.109 Uiso 1 1 calc R . .
H26B H 0.2693 -0.0129 0.3169 0.109 Uiso 1 1 calc R . .
H26C H 0.3082 0.0632 0.2906 0.109 Uiso 1 1 calc R . .
C27 C 0.6667 0.3333 0.174(8) 0.27(8) Uani 1 3 d SD . .
H27A H 0.6647 0.3121 0.1632 0.325 Uiso 0.33 1 d PRD . .
H27B H 0.6667 0.3333 0.2006 0.325 Uiso 1 3 d SRD . .
C28 C 0.651(2) 0.062(2) 0.015(2) 0.094(16) Uani 1 1 d . . .
H28A H 0.6754 0.0389 -0.0026 0.112 Uiso 1 1 calc R . .
H28B H 0.6798 0.0916 0.0476 0.112 Uiso 1 1 calc R . .
C29 C 0.866(6) 0.954(4) 0.324(8) 0.27(8) Uani 0.50 1 d PD . .
H29A H 0.9049 0.9501 0.3070 0.325 Uiso 0.50 1 calc PR . .
H29B H 0.8658 0.9465 0.3675 0.325 Uiso 0.50 1 calc PR . .

loop_
_atom_site_aniso_label
_atom_site_aniso_U_11
_atom_site_aniso_U_22
_atom_site_aniso_U_33
_atom_site_aniso_U_23
_atom_site_aniso_U_13
_atom_site_aniso_U_12
Cu1 0.040(2) 0.036(3) 0.035(3) -0.001(2) -0.0006(12) 0.0182(15)
Cl1 0.162(13) 0.075(8) 0.072(7) -0.017(7) -0.030(8) 0.080(9)
Cl2 0.088(9) 0.088(9) 0.119(19) 0.000 0.000 0.044(4)
Cl3 0.19(6) 0.12(5) 0.17(5) 0.06(4) 0.10(5) 0.06(4)
Cl4 0.22(2) 0.104(11) 0.123(12) 0.056(9) 0.063(12) 0.093(12)
Cl5 0.121(10) 0.063(7) 0.084(8) 0.014(6) 0.032(7) 0.041(7)
Cl6 0.31(9) 0.23(6) 0.35(10) -0.07(7) 0.00(8) 0.12(6)
Cl7 0.16(6) 0.49(15) 0.9(3) -0.39(18) -0.04(10) 0.13(8)
O1 0.055(14) 0.036(13) 0.067(17) -0.006(12) -0.012(12) 0.016(12)
O2 0.040(12) 0.041(12) 0.041(12) -0.002(10) -0.004(10) 0.020(10)
O3 0.060(15) 0.053(15) 0.058(15) 0.009(12) 0.010(13) 0.029(13)
O4 0.051(14) 0.048(13) 0.047(14) 0.009(11) 0.013(12) 0.023(11)
O5 0.036(13) 0.043(18) 0.06(2) 0.003(15) 0.001(8) 0.022(9)
O6 0.041(13) 0.06(2) 0.06(2) 0.000(17) 0.000(8) 0.028(10)
O7 0.23(5) 0.06(2) 0.16(4) 0.00(2) -0.05(3) 0.07(3)
O8 0.13(3) 0.07(2) 0.11(3) -0.04(2) -0.05(2) 0.06(2)
O9 0.37(8) 0.09(3) 0.12(4) 0.01(3) -0.15(5) 0.02(4)
O10 0.20(7) 0.17(6) 0.20(7) 0.02(5) 0.04(5) 0.15(6)
O10' 0.17(7) 0.22(8) 0.25(8) -0.10(6) 0.06(6) 0.08(6)
N1 0.040(15) 0.039(14) 0.036(14) 0.003(12) 0.005(13) 0.020(13)
N2 0.042(15) 0.037(14) 0.037(14) 0.001(12) 0.004(13) 0.018(12)
C1 0.05(2) 0.05(2) 0.05(2) 0.001(17) -0.001(17) 0.026(17)
C2 0.06(2) 0.07(2) 0.06(2) -0.01(2) -0.02(2) 0.05(2)
C3 0.05(2) 0.045(19) 0.05(2) -0.001(17) -0.003(19) 0.024(18)
C4 0.042(18) 0.042(18) 0.039(18) -0.002(15) 0.006(15) 0.021(15)
C5 0.043(18) 0.041(18) 0.034(17) 0.005(15) 0.006(15) 0.022(15)
C6 0.045(19) 0.040(19) 0.035(18) 0.008(15) 0.006(15) 0.020(16)
C7 0.040(18) 0.039(18) 0.038(18) 0.006(15) -0.002(15) 0.019(15)
C8 0.05(2) 0.035(18) 0.050(19) 0.003(15) 0.003(16) 0.016(16)
C9 0.034(18) 0.035(18) 0.08(3) 0.007(18) 0.001(19) 0.013(14)
C10 0.04(2) 0.07(3) 0.10(3) 0.02(2) 0.02(2) 0.02(2)
C11 0.05(3) 0.11(4) 0.14(5) 0.01(4) 0.00(3) 0.04(3)
C12 0.04(3) 0.07(3) 0.17(6) 0.02(4) -0.04(3) 0.01(2)
C13 0.04(2) 0.06(3) 0.10(3) 0.01(2) -0.02(2) 0.01(2)
C14 0.039(19) 0.04(2) 0.07(3) 0.004(18) -0.006(19) 0.013(16)
C15 0.06(2) 0.05(2) 0.05(2) -0.001(18) -0.010(18) 0.016(18)
C16 0.041(19) 0.037(18) 0.04(2) 0.000(15) 0.001(16) 0.013(15)
C17 0.05(2) 0.05(2) 0.04(2) -0.005(17) -0.001(17) 0.020(18)
C18 0.05(2) 0.041(18) 0.035(17) -0.005(15) -0.002(16) 0.026(16)
C19 0.047(19) 0.043(19) 0.041(19) 0.006(16) 0.007(16) 0.022(16)
C20 0.06(2) 0.039(19) 0.05(2) 0.007(17) 0.003(18) 0.014(17)
C21 0.06(2) 0.036(18) 0.07(2) 0.012(18) 0.01(2) 0.024(17)
C22 0.05(2) 0.05(2) 0.05(2) 0.003(17) 0.006(17) 0.026(18)
C23 0.04(2) 0.04(3) 0.05(3) 0.00(2) -0.001(11) 0.019(13)
C24 0.06(2) 0.06(2) 0.08(3) 0.00(2) 0.01(2) 0.03(2)
C25 0.07(3) 0.07(4) 0.05(3) 0.01(3) 0.006(14) 0.034(18)
C26 0.11(4) 0.12(4) 0.08(3) 0.01(3) 0.02(3) 0.09(3)
C27 0.34(13) 0.34(13) 0.14(11) 0.000 0.000 0.17(7)
C28 0.05(2) 0.10(3) 0.14(4) -0.05(3) -0.01(3) 0.04(2)
C29 0.34(13) 0.34(13) 0.14(11) 0.000 0.000 0.17(7)

loop_
_atom_type_symbol
_atom_type_description
_atom_type_scat_dispersion_real
_atom_type_scat_dispersion_imag
_atom_type_scat_source
C C 0.0033 0.0016 'International Tables Vol C Tables 4.2.6.8 and 6.1.1.4'
H H 0.0000 0.0000 'International Tables Vol C Tables 4.2.6.8 and 6.1.1.4'
N N 0.0061 0.0033 'International Tables Vol C Tables 4.2.6.8 and 6.1.1.4'
O O 0.0106 0.0060 'International Tables Vol C Tables 4.2.6.8 and 6.1.1.4'
Cl Cl 0.1484 0.1585 'International Tables Vol C Tables 4.2.6.8 and 6.1.1.4'
Cu Cu 0.3201 1.2651 'International Tables Vol C Tables 4.2.6.8 and 6.1.1.4'

loop_
_geom_angle_atom_site_label_1
_geom_angle_atom_site_label_2
_geom_angle_atom_site_label_3
_geom_angle
_geom_angle_site_symmetry_1
_geom_angle_site_symmetry_3
N2 Cu1 N2 175.8(15) 11_655 7_656
N2 Cu1 N1 87.7(9) 11_655 .
N2 Cu1 N1 92.1(9) 7_656 .
N2 Cu1 N1 92.1(9) 11_655 5
N2 Cu1 N1 87.7(9) 7_656 5
N1 Cu1 N1 174.6(14) . 5
N2 Cu1 O5 92.1(7) 11_655 .
N2 Cu1 O5 92.1(7) 7_656 .
N1 Cu1 O5 92.7(7) . .
N1 Cu1 O5 92.7(7) 5 .
O9 Cl1 O7 123(3) . .
O9 Cl1 O8 117(3) . .
O7 Cl1 O8 119(2) . .
O9 Cl1 O10' 81(5) . .
O7 Cl1 O10' 83(3) . .
O8 Cl1 O10' 98(4) . .
O9 Cl1 O10 93(5) . .
O7 Cl1 O10 96(4) . .
O8 Cl1 O10 89(4) . .
O10' Cl1 O10 172(5) . .
C27 Cl2 H27A 17.5 . .
C27 Cl3 Cl3 52(5) . 3_665
C27 Cl3 Cl3 52(5) . 2_655
Cl3 Cl3 Cl3 60.000(16) 3_665 2_655
C27 Cl3 H27A 19.3 . .
Cl3 Cl3 H27A 70.1 3_665 .
Cl3 Cl3 H27A 51.1 2_655 .
C27 Cl3 H27B 23.7 . .
Cl3 Cl3 H27B 35.9 3_665 .
Cl3 Cl3 H27B 35.9 2_655 .
H27A Cl3 H27B 37.1 . .
C6 O2 C7 118(2) . .
C17 O4 C16 117(3) . .
C23 O5 Cu1 180.000(3) . .
C1 N1 C5 117(3) . .
C1 N1 Cu1 121(2) . .
C5 N1 Cu1 121(2) . .
C18 N2 C22 117(3) . .
C18 N2 Cu1 120(2) . 7_656
C22 N2 Cu1 122(2) . 7_656
N1 C1 C2 123(3) . .
N1 C1 H1 118.5 . .
C2 C1 H1 118.5 . .
C3 C2 C1 119(3) . .
C3 C2 H2 120.4 . .
C1 C2 H2 120.4 . .
C2 C3 C4 120(3) . .
C2 C3 H3 120.0 . .
C4 C3 H3 120.0 . .
C3 C4 C5 118(3) . .
C3 C4 C6 119(3) . .
C5 C4 C6 123(3) . .
N1 C5 C4 122(3) . .
N1 C5 H5 118.8 . .
C4 C5 H5 118.8 . .
O1 C6 O2 124(3) . .
O1 C6 C4 125(3) . .
O2 C6 C4 111(3) . .
C8 C7 O2 120(3) . .
C8 C7 C16 121(3) . .
O2 C7 C16 119(3) . .
C7 C8 C9 120(3) . .
C7 C8 H8 119.8 . .
C9 C8 H8 119.8 . .
C14 C9 C8 119(3) . .
C14 C9 C10 119(3) . .
C8 C9 C10 122(4) . .
C11 C10 C9 122(5) . .
C11 C10 H10 119.2 . .
C9 C10 H10 119.2 . .
C10 C11 C12 119(5) . .
C10 C11 H11 120.7 . .
C12 C11 H11 120.7 . .
C13 C12 C11 123(4) . .
C13 C12 H12 118.6 . .
C11 C12 H12 118.6 . .
C12 C13 C14 117(5) . .
C12 C13 H13 121.3 . .
C14 C13 H13 121.3 . .
C9 C14 C15 119(3) . .
C9 C14 C13 121(4) . .
C15 C14 C13 120(4) . .
C16 C15 C14 120(3) . .
C16 C15 H15 120.0 . .
C14 C15 H15 120.0 . .
C15 C16 O4 122(3) . .
C15 C16 C7 120(3) . .
O4 C16 C7 118(3) . .
O3 C17 O4 124(3) . .
O3 C17 C19 124(3) . .
O4 C17 C19 113(3) . .
N2 C18 C19 124(3) . .
N2 C18 H18 118.0 . .
C19 C18 H18 118.0 . .
C18 C19 C20 119(3) . .
C18 C19 C17 118(3) . .
C20 C19 C17 123(3) . .
C19 C20 C21 118(3) . .
C19 C20 H20 121.1 . .
C21 C20 H20 121.1 . .
C22 C21 C20 118(3) . .
C22 C21 H21 120.8 . .
C20 C21 H21 120.8 . .
N2 C22 C21 123(3) . .
N2 C22 H22 118.4 . .
C21 C22 H22 118.4 . .
O5 C23 C24 123(2) . 5
O5 C23 C24 123(2) . .
C24 C23 C24 114(4) 5 .
C23 C24 H24A 109.5 . .
C23 C24 H24B 109.5 . .
H24A C24 H24B 109.5 . .
C23 C24 H24C 109.5 . .
H24A C24 H24C 109.5 . .
H24B C24 H24C 109.5 . .
O6 C25 C26 122(3) . 5
O6 C25 C26 122(3) . .
C26 C25 C26 116(5) 5 .
C25 C26 H26A 109.5 . .
C25 C26 H26B 109.5 . .
H26A C26 H26B 109.5 . .
C25 C26 H26C 109.5 . .
H26A C26 H26C 109.5 . .
H26B C26 H26C 109.5 . .
Cl3 C27 Cl3 76(9) 3_665 .
Cl3 C27 Cl3 76(9) 3_665 2_655
Cl3 C27 Cl3 76(9) . 2_655
Cl3 C27 Cl2 134(6) 3_665 .
Cl3 C27 Cl2 134(6) . .
Cl3 C27 Cl2 134(6) 2_655 .
Cl3 C27 H27A 159.4 3_665 .
Cl3 C27 H27A 100.4 . .
Cl3 C27 H27A 83.0 2_655 .
Cl2 C27 H27A 61.7 . .
Cl3 C27 H27B 45.6 3_665 .
Cl3 C27 H27B 45.6 . .
Cl3 C27 H27B 45.6 2_655 .
Cl2 C27 H27B 180.0 . .
H27A C27 H27B 118.3 . .
Cl5 C28 Cl4 112(2) . .
Cl5 C28 H28A 109.2 . .
Cl4 C28 H28A 109.2 . .
Cl5 C28 H28B 109.2 . .
Cl4 C28 H28B 109.2 . .
H28A C28 H28B 107.9 . .
Cl6 C29 Cl7 118.4(11) . .
Cl6 C29 H29A 107.7 . .
Cl7 C29 H29A 107.7 . .
Cl6 C29 H29B 107.7 . .
Cl7 C29 H29B 107.7 . .
H29A C29 H29B 107.1 . .

loop_
_geom_bond_atom_site_label_1
_geom_bond_atom_site_label_2
_geom_bond_distance
_geom_bond_site_symmetry_2
Cu1 N2 2.01(2) 11_655
Cu1 N2 2.01(2) 7_656
Cu1 N1 2.02(2) .
Cu1 N1 2.02(2) 5
Cu1 O5 2.39(3) .
Cl1 O9 1.33(4) .
Cl1 O7 1.33(3) .
Cl1 O8 1.36(3) .
Cl1 O10' 1.67(9) .
Cl1 O10 1.72(10) .
Cl2 C27 1.71(17) .
Cl2 H27A 1.5293 .
Cl3 C27 1.37(11) .
Cl3 Cl3 1.69(11) 3_665
Cl3 Cl3 1.69(11) 2_655
Cl3 H27A 1.5484 .
Cl3 H27B 1.0440 .
Cl4 C28 1.72(5) .
Cl5 C28 1.72(4) .
Cl6 C29 1.630(6) .
Cl7 C29 1.630(9) .
O1 C6 1.18(3) .
O2 C6 1.36(3) .
O2 C7 1.39(3) .
O3 C17 1.20(4) .
O4 C17 1.35(4) .
O4 C16 1.39(4) .
O5 C23 1.20(5) .
O6 C25 1.22(6) .
N1 C1 1.36(4) .
N1 C5 1.36(4) .
N2 C18 1.34(4) .
N2 C22 1.34(4) .
N2 Cu1 2.01(2) 7_656
C1 C2 1.38(4) .
C1 H1 0.9500 .
C2 C3 1.36(4) .
C2 H2 0.9500 .
C3 C4 1.39(4) .
C3 H3 0.9500 .
C4 C5 1.39(4) .
C4 C6 1.48(4) .
C5 H5 0.9500 .
C7 C8 1.34(4) .
C7 C16 1.41(4) .
C8 C9 1.42(5) .
C8 H8 0.9500 .
C9 C14 1.40(5) .
C9 C10 1.42(5) .
C10 C11 1.34(6) .
C10 H10 0.9500 .
C11 C12 1.43(8) .
C11 H11 0.9500 .
C12 C13 1.37(7) .
C12 H12 0.9500 .
C13 C14 1.42(5) .
C13 H13 0.9500 .
C14 C15 1.41(5) .
C15 C16 1.36(4) .
C15 H15 0.9500 .
C17 C19 1.48(4) .
C18 C19 1.35(4) .
C18 H18 0.9500 .
C19 C20 1.38(4) .
C20 C21 1.41(5) .
C20 H20 0.9500 .
C21 C22 1.36(4) .
C21 H21 0.9500 .
C22 H22 0.9500 .
C23 C24 1.46(4) 5
C23 C24 1.46(4) .
C24 H24A 0.9800 .
C24 H24B 0.9800 .
C24 H24C 0.9800 .
C25 C26 1.49(5) 5
C25 C26 1.49(5) .
C26 H26A 0.9800 .
C26 H26B 0.9800 .
C26 H26C 0.9800 .
C27 Cl3 1.37(11) 3_665
C27 Cl3 1.37(11) 2_655
C27 H27A 0.5214 .
C27 H27B 0.5877 .
C28 H28A 0.9900 .
C28 H28B 0.9900 .
C29 H29A 0.9900 .
C29 H29B 0.9900 .
